data_4346305
loop_
_publ_author_name
'de Bellefeuille, David'
'Orio, Maylis'
'Barra, Anne-Laure'
'Aukauloo, Ally'
'Journaux, Yves'
'Philouze, Christian'
'Ottenwaelder, Xavier'
'Thomas, Fabrice'

_publ_section_title
;
 Redox noninnocence of the bridge in copper(II) salophen and bis(oxamato)
 complexes.
;
_journal_issue 18
_journal_name_full 'Inorganic chemistry'
_journal_page_first 9013
_journal_page_last 9026
_journal_paper_doi 10.1021/acs.inorgchem.5b01285
_journal_volume 54
_journal_year 2015
_chemical_formula_moiety 'C40 H58 N4 O2'
_chemical_formula_sum 'C40 H58 N4 O2'
_chemical_formula_weight 626.90
_space_group_crystal_system monoclinic
_space_group_IT_number 14
_space_group_name_Hall '-P 2yn'
_space_group_name_H-M_alt 'P 1 21/n 1'
_atom_sites_solution_hydrogens mixed
_audit_creation_method SHELXL-2013
_cell_angle_alpha 90
_cell_angle_beta 102.6350(10)
_cell_angle_gamma 90
_cell_formula_units_Z 4
_cell_length_a 12.0460(8)
_cell_length_b 17.8754(12)
_cell_length_c 17.7441(12)
_cell_measurement_reflns_used 4882
_cell_measurement_temperature 150(2)
_cell_measurement_theta_max 21.39
_cell_measurement_theta_min 2.28
_cell_volume 3728.3(4)
_computing_cell_refinement 'Bruker SAINT'
_computing_data_collection 'Bruker APEX2'
_computing_data_reduction 'Bruker SAINT'
_computing_molecular_graphics 'Bruker SHELXTL'
_computing_publication_material 'Bruker SHELXTL'
_computing_structure_refinement 'SHELXL-2013 (Sheldrick, 2013)'
_computing_structure_solution 'SHELXS-97 (Sheldrick, 2008)'
_diffrn_ambient_temperature 150(2)
_diffrn_measured_fraction_theta_full 0.999
_diffrn_measured_fraction_theta_max 0.995
_diffrn_measurement_device_type 'Bruker APEX-II CCD'
_diffrn_measurement_method '\f and \w scans'
_diffrn_radiation_type MoK\a
_diffrn_radiation_wavelength 0.71073
_diffrn_reflns_av_R_equivalents 0.0684
_diffrn_reflns_av_unetI/netI 0.0570
_diffrn_reflns_Laue_measured_fraction_full 0.999
_diffrn_reflns_Laue_measured_fraction_max 0.995
_diffrn_reflns_limit_h_max 15
_diffrn_reflns_limit_h_min -15
_diffrn_reflns_limit_k_max 22
_diffrn_reflns_limit_k_min -22
_diffrn_reflns_limit_l_max 22
_diffrn_reflns_limit_l_min -22
_diffrn_reflns_number 43087
_diffrn_reflns_point_group_measured_fraction_full 0.999
_diffrn_reflns_point_group_measured_fraction_max 0.995
_diffrn_reflns_theta_full 25.242
_diffrn_reflns_theta_max 27.219
_diffrn_reflns_theta_min 1.637
_exptl_absorpt_coefficient_mu 0.069
_exptl_absorpt_correction_type none
_exptl_crystal_colour orange
_exptl_crystal_density_diffrn 1.117
_exptl_crystal_description rhomb
_exptl_crystal_F_000 1368
_exptl_crystal_size_max 0.288
_exptl_crystal_size_mid 0.229
_exptl_crystal_size_min 0.210
_refine_diff_density_max 0.182
_refine_diff_density_min -0.218
_refine_diff_density_rms 0.044
_refine_ls_extinction_method none
_refine_ls_goodness_of_fit_ref 1.005
_refine_ls_hydrogen_treatment mixed
_refine_ls_matrix_type full
_refine_ls_number_parameters 437
_refine_ls_number_reflns 8292
_refine_ls_number_restraints 0
_refine_ls_restrained_S_all 1.005
_refine_ls_R_factor_all 0.0951
_refine_ls_R_factor_gt 0.0498
_refine_ls_shift/su_max 0.001
_refine_ls_shift/su_mean 0.000
_refine_ls_structure_factor_coef Fsqd
_refine_ls_weighting_details
; 
 w=1/[\s^2^(Fo^2^)+(0.0510P)^2^+0.8689P] 
 where P=(Fo^2^+2Fc^2^)/3 
;
_refine_ls_weighting_scheme calc
_refine_ls_wR_factor_gt 0.1059
_refine_ls_wR_factor_ref 0.1265
_reflns_Friedel_coverage 0.000
_reflns_number_gt 5171
_reflns_number_total 8292
_reflns_threshold_expression 'I > 2\s(I)'
_cod_data_source_file ic5b01285_si_002.cif
_cod_data_source_block mo_david8b_0m
_cod_original_sg_symbol_H-M 'P 21/n'
_cod_database_code 4346305
_shelx_space_group_comment
; 
The symmetry employed for this shelxl refinement is uniquely defined 
by the following loop, which should always be used as a source of 
symmetry information in preference to the above space-group names. 
They are only intended as comments. 
;
_shelx_estimated_absorpt_t_min 0.981
_shelx_estimated_absorpt_t_max 0.986
_shelxl_version_number 2013-2

loop_
_space_group_symop_operation_xyz
'x, y, z'
'-x+1/2, y+1/2, -z+1/2'
'-x, -y, -z'
'x-1/2, -y-1/2, z-1/2'

loop_
_atom_site_label
_atom_site_type_symbol
_atom_site_fract_x
_atom_site_fract_y
_atom_site_fract_z
_atom_site_U_iso_or_equiv
_atom_site_adp_type
_atom_site_occupancy
_atom_site_site_symmetry_order
_atom_site_calc_flag
_atom_site_refinement_flags_posn
_atom_site_refinement_flags_adp
O1 O 0.93922(10) 0.04278(7) 0.75409(7) 0.0279(3) Uani 1 1 d . .
H1 H 0.9091(17) 0.0387(11) 0.8042(12) 0.042 Uiso 1 1 d . U
O2 O 0.94384(11) 0.25837(7) 1.06255(7) 0.0303(3) Uani 1 1 d . .
H2 H 0.9162(17) 0.2123(12) 1.0431(12) 0.046 Uiso 1 1 d . U
N1 N 0.90297(12) 0.06021(8) 0.88815(8) 0.0230(3) Uani 1 1 d . .
N2 N 0.90075(11) 0.11443(8) 1.04915(8) 0.0215(3) Uani 1 1 d . .
N3 N 0.63820(13) -0.08780(8) 1.06836(9) 0.0295(4) Uani 1 1 d . .
N4 N 0.64918(13) -0.13876(8) 0.91606(9) 0.0325(4) Uani 1 1 d . .
C1 C 0.84199(14) 0.02846(9) 0.93961(9) 0.0208(4) Uani 1 1 d . .
C2 C 0.84014(14) 0.05076(9) 1.01495(9) 0.0209(4) Uani 1 1 d . .
C3 C 0.77155(14) 0.01103(9) 1.05503(10) 0.0229(4) Uani 1 1 d . .
H3 H 0.7697 0.0269 1.1058 0.027 Uiso 1 1 calc R U
C4 C 0.70566(14) -0.05046(9) 1.02494(10) 0.0239(4) Uani 1 1 d . .
C5 C 0.71164(14) -0.07514(9) 0.94967(10) 0.0241(4) Uani 1 1 d . .
C6 C 0.77739(14) -0.03432(10) 0.90977(10) 0.0243(4) Uani 1 1 d . .
H6 H 0.7790 -0.0498 0.8588 0.029 Uiso 1 1 calc R U
C7 C 0.65677(19) -0.06989(11) 1.15003(11) 0.0393(5) Uani 1 1 d . .
H7A H 0.7385 -0.0706 1.1730 0.059 Uiso 1 1 calc R U
H7B H 0.6181 -0.1069 1.1759 0.059 Uiso 1 1 calc R U
H7C H 0.6262 -0.0200 1.1563 0.059 Uiso 1 1 calc R U
C8 C 0.51704(17) -0.09747(13) 1.03362(14) 0.0467(6) Uani 1 1 d . .
H8A H 0.4751 -0.0529 1.0436 0.070 Uiso 1 1 calc R U
H8B H 0.4880 -0.1414 1.0563 0.070 Uiso 1 1 calc R U
H8C H 0.5069 -0.1047 0.9778 0.070 Uiso 1 1 calc R U
C9 C 0.6827(2) -0.20807(12) 0.95767(14) 0.0512(6) Uani 1 1 d . .
H9A H 0.7540 -0.2261 0.9462 0.077 Uiso 1 1 calc R U
H9B H 0.6231 -0.2457 0.9416 0.077 Uiso 1 1 calc R U
H9C H 0.6936 -0.1991 1.0133 0.077 Uiso 1 1 calc R U
C10 C 0.63877(18) -0.14941(13) 0.83356(12) 0.0460(6) Uani 1 1 d . .
H10A H 0.6106 -0.1032 0.8062 0.069 Uiso 1 1 calc R U
H10B H 0.5853 -0.1902 0.8155 0.069 Uiso 1 1 calc R U
H10C H 0.7134 -0.1619 0.8235 0.069 Uiso 1 1 calc R U
C11 C 0.97910(14) 0.11210(10) 0.90152(10) 0.0255(4) Uani 1 1 d . .
H11 H 1.0024 0.1325 0.9519 0.031 Uiso 1 1 calc R U
C12 C 1.02926(14) 0.13935(9) 0.83906(10) 0.0244(4) Uani 1 1 d . .
C13 C 1.09732(15) 0.20365(10) 0.85092(11) 0.0282(4) Uani 1 1 d . .
H13 H 1.1124 0.2270 0.9002 0.034 Uiso 1 1 calc R U
C14 C 1.14321(15) 0.23412(10) 0.79296(12) 0.0302(4) Uani 1 1 d . .
C15 C 1.12209(15) 0.19590(10) 0.72238(11) 0.0297(4) Uani 1 1 d . .
H15 H 1.1552 0.2152 0.6825 0.036 Uiso 1 1 calc R U
C16 C 1.05589(14) 0.13161(10) 0.70658(10) 0.0253(4) Uani 1 1 d . .
C17 C 1.00727(14) 0.10412(9) 0.76630(10) 0.0234(4) Uani 1 1 d . .
C18 C 1.21720(16) 0.30517(11) 0.80542(13) 0.0373(5) Uani 1 1 d . .
C19 C 1.1888(2) 0.35348(13) 0.86911(18) 0.0722(9) Uani 1 1 d . .
H19A H 1.2076 0.3263 0.9182 0.108 Uiso 1 1 calc R U
H19B H 1.1074 0.3654 0.8567 0.108 Uiso 1 1 calc R U
H19C H 1.2331 0.3999 0.8735 0.108 Uiso 1 1 calc R U
C20 C 1.34216(18) 0.28248(13) 0.82667(15) 0.0525(6) Uani 1 1 d . .
H20A H 1.3898 0.3274 0.8352 0.079 Uiso 1 1 calc R U
H20B H 1.3609 0.2531 0.7845 0.079 Uiso 1 1 calc R U
H20C H 1.3561 0.2524 0.8740 0.079 Uiso 1 1 calc R U
C21 C 1.2001(2) 0.35210(13) 0.73133(16) 0.0684(8) Uani 1 1 d . .
H21A H 1.1199 0.3664 0.7150 0.103 Uiso 1 1 calc R U
H21B H 1.2224 0.3227 0.6905 0.103 Uiso 1 1 calc R U
H21C H 1.2472 0.3973 0.7412 0.103 Uiso 1 1 calc R U
C22 C 1.03864(15) 0.09073(11) 0.62891(10) 0.0296(4) Uani 1 1 d . .
C23 C 1.09546(18) 0.01331(11) 0.64280(12) 0.0395(5) Uani 1 1 d . .
H23A H 1.0610 -0.0151 0.6791 0.059 Uiso 1 1 calc R U
H23B H 1.1770 0.0195 0.6644 0.059 Uiso 1 1 calc R U
H23C H 1.0845 -0.0138 0.5937 0.059 Uiso 1 1 calc R U
C24 C 0.91203(16) 0.08159(12) 0.59125(11) 0.0363(5) Uani 1 1 d . .
H24A H 0.8754 0.0509 0.6246 0.054 Uiso 1 1 calc R U
H24B H 0.9041 0.0572 0.5409 0.054 Uiso 1 1 calc R U
H24C H 0.8757 0.1309 0.5842 0.054 Uiso 1 1 calc R U
C25 C 1.09337(18) 0.13292(13) 0.57106(12) 0.0441(5) Uani 1 1 d . .
H25A H 1.0803 0.1052 0.5222 0.066 Uiso 1 1 calc R U
H25B H 1.1754 0.1377 0.5920 0.066 Uiso 1 1 calc R U
H25C H 1.0594 0.1828 0.5619 0.066 Uiso 1 1 calc R U
C26 C 0.95526(14) 0.10917(9) 1.12010(10) 0.0225(4) Uani 1 1 d . .
H26 H 0.9568 0.0620 1.1450 0.027 Uiso 1 1 calc R U
C27 C 1.01430(14) 0.17120(9) 1.16383(10) 0.0213(4) Uani 1 1 d . .
C28 C 1.08018(14) 0.15620(10) 1.23796(10) 0.0227(4) Uani 1 1 d . .
H28 H 1.0836 0.1065 1.2574 0.027 Uiso 1 1 calc R U
C29 C 1.13980(14) 0.21172(10) 1.28303(10) 0.0230(4) Uani 1 1 d . .
C30 C 1.12903(14) 0.28468(10) 1.25195(10) 0.0255(4) Uani 1 1 d . .
H30 H 1.1697 0.3237 1.2824 0.031 Uiso 1 1 calc R U
C31 C 1.06325(14) 0.30359(10) 1.17996(10) 0.0247(4) Uani 1 1 d . .
C32 C 1.00705(14) 0.24434(10) 1.13491(10) 0.0232(4) Uani 1 1 d . .
C33 C 1.21595(14) 0.19712(10) 1.36282(10) 0.0257(4) Uani 1 1 d . .
C34 C 1.34000(15) 0.21212(13) 1.35980(11) 0.0388(5) Uani 1 1 d . .
H34A H 1.3640 0.1763 1.3247 0.058 Uiso 1 1 calc R U
H34B H 1.3883 0.2066 1.4116 0.058 Uiso 1 1 calc R U
H34C H 1.3471 0.2631 1.3411 0.058 Uiso 1 1 calc R U
C35 C 1.18191(17) 0.24879(11) 1.42272(10) 0.0338(5) Uani 1 1 d . .
H35A H 1.2289 0.2377 1.4739 0.051 Uiso 1 1 calc R U
H35B H 1.1016 0.2408 1.4232 0.051 Uiso 1 1 calc R U
H35C H 1.1934 0.3010 1.4094 0.051 Uiso 1 1 calc R U
C36 C 1.20639(17) 0.11596(11) 1.38862(11) 0.0362(5) Uani 1 1 d . .
H36A H 1.2302 0.0821 1.3517 0.054 Uiso 1 1 calc R U
H36B H 1.1273 0.1052 1.3907 0.054 Uiso 1 1 calc R U
H36C H 1.2555 0.1087 1.4399 0.054 Uiso 1 1 calc R U
C37 C 1.05159(15) 0.38498(10) 1.15054(11) 0.0292(4) Uani 1 1 d . .
C38 C 0.92580(16) 0.40857(11) 1.13563(12) 0.0367(5) Uani 1 1 d . .
H38A H 0.8805 0.3761 1.0960 0.055 Uiso 1 1 calc R U
H38B H 0.9183 0.4606 1.1178 0.055 Uiso 1 1 calc R U
H38C H 0.8985 0.4041 1.1835 0.055 Uiso 1 1 calc R U
C39 C 1.09456(18) 0.39251(11) 1.07561(12) 0.0405(5) Uani 1 1 d . .
H39A H 1.1738 0.3757 1.0846 0.061 Uiso 1 1 calc R U
H39B H 1.0898 0.4450 1.0592 0.061 Uiso 1 1 calc R U
H39C H 1.0475 0.3617 1.0352 0.061 Uiso 1 1 calc R U
C40 C 1.11919(19) 0.43943(11) 1.21015(13) 0.0445(6) Uani 1 1 d . .
H40A H 1.0915 0.4364 1.2580 0.067 Uiso 1 1 calc R U
H40B H 1.1092 0.4905 1.1898 0.067 Uiso 1 1 calc R U
H40C H 1.2000 0.4261 1.2207 0.067 Uiso 1 1 calc R U

loop_
_atom_site_aniso_label
_atom_site_aniso_U_11
_atom_site_aniso_U_22
_atom_site_aniso_U_33
_atom_site_aniso_U_23
_atom_site_aniso_U_13
_atom_site_aniso_U_12
O1 0.0352(7) 0.0246(7) 0.0259(7) -0.0005(5) 0.0112(6) -0.0076(6)
O2 0.0364(8) 0.0250(7) 0.0241(7) 0.0027(5) -0.0056(6) -0.0045(6)
N1 0.0236(8) 0.0215(8) 0.0245(8) 0.0010(6) 0.0068(6) -0.0039(6)
N2 0.0216(7) 0.0218(7) 0.0206(8) -0.0029(6) 0.0034(6) -0.0049(6)
N3 0.0304(9) 0.0282(8) 0.0338(9) 0.0006(7) 0.0157(7) -0.0074(7)
N4 0.0352(9) 0.0261(9) 0.0380(10) -0.0077(7) 0.0120(7) -0.0131(7)
C1 0.0196(9) 0.0207(9) 0.0222(9) 0.0012(7) 0.0049(7) -0.0017(7)
C2 0.0180(8) 0.0208(9) 0.0230(9) -0.0001(7) 0.0023(7) -0.0016(7)
C3 0.0231(9) 0.0247(9) 0.0210(9) -0.0003(7) 0.0052(7) -0.0004(7)
C4 0.0211(9) 0.0225(9) 0.0300(10) 0.0021(7) 0.0100(8) -0.0012(7)
C5 0.0209(9) 0.0204(9) 0.0311(10) -0.0026(7) 0.0058(7) -0.0050(7)
C6 0.0270(9) 0.0249(9) 0.0219(9) -0.0044(7) 0.0071(7) -0.0057(8)
C7 0.0524(13) 0.0353(12) 0.0374(12) 0.0022(9) 0.0254(10) -0.0044(10)
C8 0.0336(12) 0.0480(14) 0.0636(15) 0.0024(11) 0.0218(11) -0.0116(10)
C9 0.0670(16) 0.0279(12) 0.0619(16) -0.0038(11) 0.0210(13) -0.0091(11)
C10 0.0435(13) 0.0498(14) 0.0458(13) -0.0186(11) 0.0119(10) -0.0231(11)
C11 0.0250(9) 0.0255(10) 0.0266(10) -0.0040(8) 0.0068(8) -0.0045(8)
C12 0.0218(9) 0.0224(9) 0.0308(10) 0.0026(7) 0.0097(7) 0.0000(7)
C13 0.0270(10) 0.0239(9) 0.0360(11) -0.0032(8) 0.0118(8) -0.0038(8)
C14 0.0240(10) 0.0219(9) 0.0473(12) 0.0050(8) 0.0137(9) 0.0000(8)
C15 0.0280(10) 0.0263(10) 0.0394(11) 0.0101(8) 0.0175(9) 0.0032(8)
C16 0.0217(9) 0.0233(9) 0.0330(10) 0.0066(8) 0.0105(8) 0.0057(7)
C17 0.0216(9) 0.0183(9) 0.0315(10) 0.0030(7) 0.0084(8) 0.0013(7)
C18 0.0324(11) 0.0264(10) 0.0568(14) 0.0043(9) 0.0174(10) -0.0077(8)
C19 0.0795(19) 0.0319(13) 0.124(2) -0.0262(14) 0.0633(18) -0.0291(13)
C20 0.0368(13) 0.0442(14) 0.0772(17) 0.0086(12) 0.0140(12) -0.0137(10)
C21 0.0664(17) 0.0432(14) 0.087(2) 0.0286(14) -0.0024(15) -0.0257(13)
C22 0.0294(10) 0.0348(11) 0.0270(10) 0.0067(8) 0.0114(8) 0.0057(8)
C23 0.0430(12) 0.0385(12) 0.0379(12) -0.0032(9) 0.0111(10) 0.0133(10)
C24 0.0377(11) 0.0407(12) 0.0309(11) 0.0070(9) 0.0083(9) 0.0042(9)
C25 0.0441(13) 0.0579(14) 0.0354(12) 0.0084(10) 0.0195(10) 0.0022(11)
C26 0.0217(9) 0.0212(9) 0.0249(9) -0.0001(7) 0.0057(7) -0.0006(7)
C27 0.0190(8) 0.0237(9) 0.0210(9) -0.0017(7) 0.0044(7) -0.0018(7)
C28 0.0222(9) 0.0233(9) 0.0221(9) 0.0001(7) 0.0037(7) -0.0001(7)
C29 0.0188(8) 0.0281(10) 0.0217(9) -0.0024(7) 0.0034(7) -0.0002(7)
C30 0.0223(9) 0.0264(10) 0.0268(10) -0.0056(8) 0.0027(7) -0.0044(8)
C31 0.0218(9) 0.0234(9) 0.0288(10) -0.0004(8) 0.0049(7) -0.0022(7)
C32 0.0203(9) 0.0275(10) 0.0203(9) -0.0004(7) 0.0014(7) -0.0027(7)
C33 0.0225(9) 0.0305(10) 0.0221(9) -0.0041(8) 0.0005(7) -0.0016(8)
C34 0.0262(10) 0.0614(14) 0.0267(10) -0.0031(10) 0.0013(8) -0.0010(10)
C35 0.0349(11) 0.0404(12) 0.0246(10) -0.0076(9) 0.0030(8) 0.0005(9)
C36 0.0425(12) 0.0366(11) 0.0253(10) 0.0030(9) -0.0019(9) 0.0040(9)
C37 0.0298(10) 0.0232(10) 0.0329(11) -0.0006(8) 0.0035(8) -0.0055(8)
C38 0.0373(11) 0.0291(11) 0.0433(12) 0.0023(9) 0.0077(9) 0.0040(9)
C39 0.0409(12) 0.0348(11) 0.0480(13) 0.0060(10) 0.0148(10) -0.0079(10)
C40 0.0518(14) 0.0242(11) 0.0505(14) -0.0016(9) -0.0042(11) -0.0086(9)

loop_
_atom_type_symbol
_atom_type_description
_atom_type_scat_dispersion_real
_atom_type_scat_dispersion_imag
_atom_type_scat_source
C C 0.0033 0.0016 'International Tables Vol C Tables 4.2.6.8 and 6.1.1.4'
H H 0.0000 0.0000 'International Tables Vol C Tables 4.2.6.8 and 6.1.1.4'
N N 0.0061 0.0033 'International Tables Vol C Tables 4.2.6.8 and 6.1.1.4'
O O 0.0106 0.0060 'International Tables Vol C Tables 4.2.6.8 and 6.1.1.4'

loop_
_geom_angle_atom_site_label_1
_geom_angle_atom_site_label_2
_geom_angle_atom_site_label_3
_geom_angle
C17 O1 H1 103.5(11)
C32 O2 H2 105.6(13)
C11 N1 C1 128.36(15)
C26 N2 C2 117.69(14)
C4 N3 C7 117.45(15)
C4 N3 C8 117.89(15)
C7 N3 C8 111.56(16)
C5 N4 C9 113.97(16)
C5 N4 C10 116.65(15)
C9 N4 C10 110.67(16)
C2 C1 C6 117.72(15)
C2 C1 N1 128.54(15)
C6 C1 N1 113.73(14)
C3 C2 C1 118.45(15)
C3 C2 N2 119.86(15)
C1 C2 N2 121.60(15)
C4 C3 C2 123.88(16)
C4 C3 H3 118.1
C2 C3 H3 118.1
C3 C4 N3 120.97(16)
C3 C4 C5 117.59(15)
N3 C4 C5 121.43(15)
C6 C5 N4 121.21(16)
C6 C5 C4 118.02(15)
N4 C5 C4 120.75(15)
C5 C6 C1 124.25(16)
C5 C6 H6 117.9
C1 C6 H6 117.9
N3 C7 H7A 109.5
N3 C7 H7B 109.5
H7A C7 H7B 109.5
N3 C7 H7C 109.5
H7A C7 H7C 109.5
H7B C7 H7C 109.5
N3 C8 H8A 109.5
N3 C8 H8B 109.5
H8A C8 H8B 109.5
N3 C8 H8C 109.5
H8A C8 H8C 109.5
H8B C8 H8C 109.5
N4 C9 H9A 109.5
N4 C9 H9B 109.5
H9A C9 H9B 109.5
N4 C9 H9C 109.5
H9A C9 H9C 109.5
H9B C9 H9C 109.5
N4 C10 H10A 109.5
N4 C10 H10B 109.5
H10A C10 H10B 109.5
N4 C10 H10C 109.5
H10A C10 H10C 109.5
H10B C10 H10C 109.5
N1 C11 C12 119.80(16)
N1 C11 H11 120.1
C12 C11 H11 120.1
C13 C12 C17 119.42(16)
C13 C12 C11 119.10(16)
C17 C12 C11 121.44(15)
C14 C13 C12 121.87(18)
C14 C13 H13 119.1
C12 C13 H13 119.1
C13 C14 C15 116.72(17)
C13 C14 C18 122.12(18)
C15 C14 C18 121.14(17)
C16 C15 C14 124.54(17)
C16 C15 H15 117.7
C14 C15 H15 117.7
C15 C16 C17 116.82(17)
C15 C16 C22 122.25(16)
C17 C16 C22 120.91(15)
O1 C17 C16 119.88(16)
O1 C17 C12 119.56(15)
C16 C17 C12 120.56(16)
C19 C18 C20 109.8(2)
C19 C18 C21 108.5(2)
C20 C18 C21 107.29(18)
C19 C18 C14 110.99(16)
C20 C18 C14 108.98(16)
C21 C18 C14 111.29(18)
C18 C19 H19A 109.5
C18 C19 H19B 109.5
H19A C19 H19B 109.5
C18 C19 H19C 109.5
H19A C19 H19C 109.5
H19B C19 H19C 109.5
C18 C20 H20A 109.5
C18 C20 H20B 109.5
H20A C20 H20B 109.5
C18 C20 H20C 109.5
H20A C20 H20C 109.5
H20B C20 H20C 109.5
C18 C21 H21A 109.5
C18 C21 H21B 109.5
H21A C21 H21B 109.5
C18 C21 H21C 109.5
H21A C21 H21C 109.5
H21B C21 H21C 109.5
C16 C22 C24 111.63(15)
C16 C22 C25 111.93(16)
C24 C22 C25 107.02(15)
C16 C22 C23 108.45(15)
C24 C22 C23 109.80(16)
C25 C22 C23 107.93(16)
C22 C23 H23A 109.5
C22 C23 H23B 109.5
H23A C23 H23B 109.5
C22 C23 H23C 109.5
H23A C23 H23C 109.5
H23B C23 H23C 109.5
C22 C24 H24A 109.5
C22 C24 H24B 109.5
H24A C24 H24B 109.5
C22 C24 H24C 109.5
H24A C24 H24C 109.5
H24B C24 H24C 109.5
C22 C25 H25A 109.5
C22 C25 H25B 109.5
H25A C25 H25B 109.5
C22 C25 H25C 109.5
H25A C25 H25C 109.5
H25B C25 H25C 109.5
N2 C26 C27 123.56(16)
N2 C26 H26 118.2
C27 C26 H26 118.2
C32 C27 C28 119.89(15)
C32 C27 C26 122.32(15)
C28 C27 C26 117.79(15)
C29 C28 C27 121.53(16)
C29 C28 H28 119.2
C27 C28 H28 119.2
C28 C29 C30 116.64(15)
C28 C29 C33 123.08(16)
C30 C29 C33 120.28(15)
C31 C30 C29 124.71(16)
C31 C30 H30 117.6
C29 C30 H30 117.6
C30 C31 C32 116.46(16)
C30 C31 C37 122.16(16)
C32 C31 C37 121.38(15)
O2 C32 C27 119.57(15)
O2 C32 C31 119.73(15)
C27 C32 C31 120.70(15)
C35 C33 C34 109.30(15)
C35 C33 C29 109.99(14)
C34 C33 C29 109.24(14)
C35 C33 C36 108.35(15)
C34 C33 C36 108.29(16)
C29 C33 C36 111.62(14)
C33 C34 H34A 109.5
C33 C34 H34B 109.5
H34A C34 H34B 109.5
C33 C34 H34C 109.5
H34A C34 H34C 109.5
H34B C34 H34C 109.5
C33 C35 H35A 109.5
C33 C35 H35B 109.5
H35A C35 H35B 109.5
C33 C35 H35C 109.5
H35A C35 H35C 109.5
H35B C35 H35C 109.5
C33 C36 H36A 109.5
C33 C36 H36B 109.5
H36A C36 H36B 109.5
C33 C36 H36C 109.5
H36A C36 H36C 109.5
H36B C36 H36C 109.5
C40 C37 C39 108.24(16)
C40 C37 C38 107.39(16)
C39 C37 C38 109.45(16)
C40 C37 C31 111.72(15)
C39 C37 C31 110.68(15)
C38 C37 C31 109.28(15)
C37 C38 H38A 109.5
C37 C38 H38B 109.5
H38A C38 H38B 109.5
C37 C38 H38C 109.5
H38A C38 H38C 109.5
H38B C38 H38C 109.5
C37 C39 H39A 109.5
C37 C39 H39B 109.5
H39A C39 H39B 109.5
C37 C39 H39C 109.5
H39A C39 H39C 109.5
H39B C39 H39C 109.5
C37 C40 H40A 109.5
C37 C40 H40B 109.5
H40A C40 H40B 109.5
C37 C40 H40C 109.5
H40A C40 H40C 109.5
H40B C40 H40C 109.5

loop_
_geom_bond_atom_site_label_1
_geom_bond_atom_site_label_2
_geom_bond_distance
O1 C17 1.358(2)
O1 H1 1.03(2)
O2 C32 1.365(2)
O2 H2 0.93(2)
N1 C11 1.289(2)
N1 C1 1.410(2)
N2 C26 1.290(2)
N2 C2 1.415(2)
N3 C4 1.405(2)
N3 C7 1.453(2)
N3 C8 1.465(2)
N4 C5 1.421(2)
N4 C9 1.453(3)
N4 C10 1.454(2)
C1 C2 1.400(2)
C1 C6 1.402(2)
C2 C3 1.396(2)
C3 C4 1.392(2)
C3 H3 0.9500
C4 C5 1.423(2)
C5 C6 1.381(2)
C6 H6 0.9500
C7 H7A 0.9800
C7 H7B 0.9800
C7 H7C 0.9800
C8 H8A 0.9800
C8 H8B 0.9800
C8 H8C 0.9800
C9 H9A 0.9800
C9 H9B 0.9800
C9 H9C 0.9800
C10 H10A 0.9800
C10 H10B 0.9800
C10 H10C 0.9800
C11 C12 1.457(2)
C11 H11 0.9500
C12 C13 1.401(2)
C12 C17 1.408(2)
C13 C14 1.381(3)
C13 H13 0.9500
C14 C15 1.400(3)
C14 C18 1.540(3)
C15 C16 1.392(2)
C15 H15 0.9500
C16 C17 1.407(2)
C16 C22 1.533(3)
C18 C19 1.520(3)
C18 C20 1.524(3)
C18 C21 1.535(3)
C19 H19A 0.9800
C19 H19B 0.9800
C19 H19C 0.9800
C20 H20A 0.9800
C20 H20B 0.9800
C20 H20C 0.9800
C21 H21A 0.9800
C21 H21B 0.9800
C21 H21C 0.9800
C22 C24 1.534(3)
C22 C25 1.534(3)
C22 C23 1.540(3)
C23 H23A 0.9800
C23 H23B 0.9800
C23 H23C 0.9800
C24 H24A 0.9800
C24 H24B 0.9800
C24 H24C 0.9800
C25 H25A 0.9800
C25 H25B 0.9800
C25 H25C 0.9800
C26 C27 1.448(2)
C26 H26 0.9500
C27 C32 1.400(2)
C27 C28 1.405(2)
C28 C29 1.374(2)
C28 H28 0.9500
C29 C30 1.411(2)
C29 C33 1.532(2)
C30 C31 1.390(2)
C30 H30 0.9500
C31 C32 1.408(2)
C31 C37 1.542(2)
C33 C35 1.530(2)
C33 C34 1.531(3)
C33 C36 1.533(3)
C34 H34A 0.9800
C34 H34B 0.9800
C34 H34C 0.9800
C35 H35A 0.9800
C35 H35B 0.9800
C35 H35C 0.9800
C36 H36A 0.9800
C36 H36B 0.9800
C36 H36C 0.9800
C37 C40 1.534(3)
C37 C39 1.535(3)
C37 C38 1.539(3)
C38 H38A 0.9800
C38 H38B 0.9800
C38 H38C 0.9800
C39 H39A 0.9800
C39 H39B 0.9800
C39 H39C 0.9800
C40 H40A 0.9800
C40 H40B 0.9800
C40 H40C 0.9800

loop_
_geom_hbond_atom_site_label_D
_geom_hbond_atom_site_label_H
_geom_hbond_atom_site_label_A
_geom_hbond_distance_DH
_geom_hbond_distance_HA
_geom_hbond_distance_DA
_geom_hbond_angle_DHA
O1 H1 N1 1.03(2) 1.56(2) 2.5300(18) 154.9(18)
O2 H2 N2 0.93(2) 1.77(2) 2.6253(19) 153.2(19)

loop_
_geom_torsion_atom_site_label_1
_geom_torsion_atom_site_label_2
_geom_torsion_atom_site_label_3
_geom_torsion_atom_site_label_4
_geom_torsion
C11 N1 C1 C2 7.5(3)
C11 N1 C1 C6 -171.22(17)
C6 C1 C2 C3 -2.1(2)
N1 C1 C2 C3 179.19(16)
C6 C1 C2 N2 -178.59(15)
N1 C1 C2 N2 2.7(3)
C26 N2 C2 C3 45.9(2)
C26 N2 C2 C1 -137.59(17)
C1 C2 C3 C4 0.9(3)
N2 C2 C3 C4 177.52(15)
C2 C3 C4 N3 -179.81(16)
C2 C3 C4 C5 1.8(3)
C7 N3 C4 C3 -12.0(2)
C8 N3 C4 C3 126.03(19)
C7 N3 C4 C5 166.28(17)
C8 N3 C4 C5 -55.7(2)
C9 N4 C5 C6 118.6(2)
C10 N4 C5 C6 -12.4(3)
C9 N4 C5 C4 -63.2(2)
C10 N4 C5 C4 165.90(17)
C3 C4 C5 C6 -3.4(2)
N3 C4 C5 C6 178.29(16)
C3 C4 C5 N4 178.28(16)
N3 C4 C5 N4 -0.1(3)
N4 C5 C6 C1 -179.32(16)
C4 C5 C6 C1 2.4(3)
C2 C1 C6 C5 0.4(3)
N1 C1 C6 C5 179.37(16)
C1 N1 C11 C12 -177.58(16)
N1 C11 C12 C13 169.54(16)
N1 C11 C12 C17 -8.0(3)
C17 C12 C13 C14 0.5(3)
C11 C12 C13 C14 -177.14(17)
C12 C13 C14 C15 -2.4(3)
C12 C13 C14 C18 179.44(17)
C13 C14 C15 C16 2.1(3)
C18 C14 C15 C16 -179.73(17)
C14 C15 C16 C17 0.2(3)
C14 C15 C16 C22 -178.10(17)
C15 C16 C17 O1 178.22(15)
C22 C16 C17 O1 -3.4(2)
C15 C16 C17 C12 -2.3(2)
C22 C16 C17 C12 176.06(15)
C13 C12 C17 O1 -178.52(15)
C11 C12 C17 O1 -1.0(2)
C13 C12 C17 C16 2.0(3)
C11 C12 C17 C16 179.55(16)
C13 C14 C18 C19 -25.8(3)
C15 C14 C18 C19 156.1(2)
C13 C14 C18 C20 95.2(2)
C15 C14 C18 C20 -82.9(2)
C13 C14 C18 C21 -146.7(2)
C15 C14 C18 C21 35.2(3)
C15 C16 C22 C24 -124.93(18)
C17 C16 C22 C24 56.8(2)
C15 C16 C22 C25 -5.0(2)
C17 C16 C22 C25 176.76(16)
C15 C16 C22 C23 113.97(19)
C17 C16 C22 C23 -64.3(2)
C2 N2 C26 C27 -175.66(15)
N2 C26 C27 C32 6.8(3)
N2 C26 C27 C28 -173.53(16)
C32 C27 C28 C29 -1.0(3)
C26 C27 C28 C29 179.38(16)
C27 C28 C29 C30 1.6(2)
C27 C28 C29 C33 -177.69(15)
C28 C29 C30 C31 0.0(3)
C33 C29 C30 C31 179.29(16)
C29 C30 C31 C32 -2.1(3)
C29 C30 C31 C37 177.71(16)
C28 C27 C32 O2 179.33(15)
C26 C27 C32 O2 -1.0(3)
C28 C27 C32 C31 -1.3(3)
C26 C27 C32 C31 178.30(16)
C30 C31 C32 O2 -177.91(15)
C37 C31 C32 O2 2.3(2)
C30 C31 C32 C27 2.8(2)
C37 C31 C32 C27 -177.07(16)
C28 C29 C33 C35 -126.48(18)
C30 C29 C33 C35 54.2(2)
C28 C29 C33 C34 113.55(19)
C30 C29 C33 C34 -65.8(2)
C28 C29 C33 C36 -6.2(2)
C30 C29 C33 C36 174.52(16)
C30 C31 C37 C40 -0.6(2)
C32 C31 C37 C40 179.22(17)
C30 C31 C37 C39 120.10(19)
C32 C31 C37 C39 -60.1(2)
C30 C31 C37 C38 -119.29(18)
C32 C31 C37 C38 60.5(2)
